data_7002506
loop_
_publ_author_name
'Robertson, Stuart D.'
'Ritch, Jamie S.'
'Chivers, Tristram'

_publ_section_title
;
 Palladium and platinum complexes of tellurium-containing
 imidodiphosphinate ligands: nucleophilic attack of
 Li[(PiPr2)(TePiPr2)N] on coordinated 1,5-cyclooctadiene
;
_journal_issue 40
_journal_name_full 'Dalton Transactions'
_journal_page_first 8582
_journal_page_last 8592
_journal_paper_doi 10.1039/b911490d
_journal_year 2009
_chemical_formula_moiety 'C24 H56 N2 P4 Pt Te2'
_chemical_formula_sum 'C24 H56 N2 P4 Pt Te2'
_chemical_formula_weight 946.88
_chemical_name_systematic
;
?
;
_space_group_IT_number 2
_symmetry_cell_setting triclinic
_symmetry_space_group_name_Hall '-P 1'
_symmetry_space_group_name_H-M 'P -1'
_atom_sites_solution_hydrogens geom
_atom_sites_solution_primary direct
_atom_sites_solution_secondary difmap
_audit_creation_method SHELXL-97
_cell_angle_alpha 102.31(3)
_cell_angle_beta 91.21(3)
_cell_angle_gamma 94.28(3)
_cell_formula_units_Z 2
_cell_length_a 8.7764(18)
_cell_length_b 12.625(3)
_cell_length_c 15.646(3)
_cell_measurement_reflns_used 22937
_cell_measurement_temperature 173(2)
_cell_measurement_theta_max 27.48
_cell_measurement_theta_min 1.00
_cell_volume 1687.8(7)
_computing_cell_refinement 'Nonius DENZO'
_computing_data_collection 'Nonius COLLECT'
_computing_data_reduction 'Nonius DENZO'
_computing_molecular_graphics 'Bruker SHELXTL'
_computing_publication_material 'Bruker SHELXTL'
_computing_structure_refinement 'SHELXL-97 (Sheldrick, 1997)'
_computing_structure_solution 'SHELXS-97 (Sheldrick, 1990)'
_diffrn_ambient_temperature 173(2)
_diffrn_measured_fraction_theta_full 0.994
_diffrn_measured_fraction_theta_max 0.994
_diffrn_measurement_device_type 'Nonius KappaCCD'
_diffrn_measurement_method 'phi\omega scans'
_diffrn_radiation_monochromator graphite
_diffrn_radiation_source 'fine-focus sealed tube'
_diffrn_radiation_type MoK\a
_diffrn_radiation_wavelength 0.71073
_diffrn_reflns_av_R_equivalents 0.0824
_diffrn_reflns_av_sigmaI/netI 0.0639
_diffrn_reflns_limit_h_max 10
_diffrn_reflns_limit_h_min -10
_diffrn_reflns_limit_k_max 15
_diffrn_reflns_limit_k_min -15
_diffrn_reflns_limit_l_max 18
_diffrn_reflns_limit_l_min -18
_diffrn_reflns_number 26384
_diffrn_reflns_theta_full 25.02
_diffrn_reflns_theta_max 25.02
_diffrn_reflns_theta_min 2.64
_exptl_absorpt_coefficient_mu 6.056
_exptl_absorpt_correction_T_max 0.886
_exptl_absorpt_correction_T_min 0.714
_exptl_absorpt_correction_type multi-scan
_exptl_absorpt_process_details
;
multi-scan from symmetry-related measurements
Sortav (Blessing 1995)
;
_exptl_crystal_colour 'pale yellow'
_exptl_crystal_density_diffrn 1.863
_exptl_crystal_density_method 'not measured'
_exptl_crystal_description needle
_exptl_crystal_F_000 912
_exptl_crystal_size_max 0.22
_exptl_crystal_size_mid 0.02
_exptl_crystal_size_min 0.02
_refine_diff_density_max 1.131
_refine_diff_density_min -1.780
_refine_diff_density_rms 0.336
_refine_ls_extinction_method none
_refine_ls_goodness_of_fit_ref 1.026
_refine_ls_hydrogen_treatment constr
_refine_ls_matrix_type full
_refine_ls_number_parameters 314
_refine_ls_number_reflns 5930
_refine_ls_number_restraints 0
_refine_ls_restrained_S_all 1.026
_refine_ls_R_factor_all 0.0709
_refine_ls_R_factor_gt 0.0379
_refine_ls_shift/su_max 0.001
_refine_ls_shift/su_mean 0.000
_refine_ls_structure_factor_coef Fsqd
_refine_ls_weighting_details 'calc w=1/[\s^2^(Fo^2^)+(0.0264P)^2^+4.0009P] where P=(Fo^2^+2Fc^2^)/3'
_refine_ls_weighting_scheme calc
_refine_ls_wR_factor_gt 0.0726
_refine_ls_wR_factor_ref 0.0842
_reflns_number_gt 4199
_reflns_number_total 5930
_reflns_threshold_expression >2sigma(I)
_cod_data_source_file b911490d.txt
_cod_data_source_block compound-trans8-alternatecell
_cod_depositor_comments
;
The following automatic conversions were performed:
'_symmetry_cell_setting' value 'Triclinic' changed to 'triclinic'
according to '/home/saulius/struct/CIF-dictionaries/cif_core.dic'
dictionary named 'cif_core.dic' version 2.4.1 from 2010-06-29.

Automatic conversion script
Id: cif_fix_enum 1527 2010-12-29 10:47:43Z saulius 
;
_cod_original_sg_symbol_H-M P-1
_cod_database_code 7002506

loop_
_symmetry_equiv_pos_as_xyz
'x, y, z'
'-x, -y, -z'

loop_
_atom_site_label
_atom_site_type_symbol
_atom_site_fract_x
_atom_site_fract_y
_atom_site_fract_z
_atom_site_U_iso_or_equiv
_atom_site_adp_type
_atom_site_occupancy
_atom_site_symmetry_multiplicity
_atom_site_calc_flag
_atom_site_refinement_flags
_atom_site_disorder_assembly
_atom_site_disorder_group
Pt1 Pt 0.25868(3) 0.24127(2) 0.258119(19) 0.02125(10) Uani 1 1 d . . .
Te1 Te 0.16282(6) 0.09214(4) 0.12412(3) 0.03185(15) Uani 1 1 d . . .
Te2 Te 0.36004(7) 0.39333(5) 0.38917(3) 0.04182(17) Uani 1 1 d . . .
P2 P 0.33902(19) 0.35771(15) 0.16670(12) 0.0197(4) Uani 1 1 d . . .
P1 P 0.2455(2) 0.19528(15) 0.01473(12) 0.0213(4) Uani 1 1 d . . .
P4 P 0.1720(2) 0.13027(15) 0.35253(12) 0.0201(4) Uani 1 1 d . . .
P3 P 0.2550(2) 0.30273(16) 0.50063(12) 0.0230(4) Uani 1 1 d . . .
N2 N 0.1917(6) 0.1825(5) 0.4581(4) 0.0236(13) Uani 1 1 d . . .
N1 N 0.3113(6) 0.3145(5) 0.0610(4) 0.0241(14) Uani 1 1 d . . .
C8 C 0.5470(7) 0.3979(6) 0.1834(5) 0.0253(17) Uani 1 1 d . . .
H8A H 0.5646 0.4452 0.2433 0.030 Uiso 1 1 calc R . .
C24 C -0.1009(8) 0.0272(6) 0.4000(5) 0.0307(18) Uani 1 1 d . . .
H24A H -0.2109 0.0098 0.3877 0.046 Uiso 1 1 calc R . .
H24B H -0.0837 0.0723 0.4592 0.046 Uiso 1 1 calc R . .
H24C H -0.0503 -0.0402 0.3959 0.046 Uiso 1 1 calc R . .
C23 C -0.0347(7) 0.0895(6) 0.3332(5) 0.0259(17) Uani 1 1 d . . .
H23A H -0.0492 0.0403 0.2739 0.031 Uiso 1 1 calc R . .
C20 C 0.2641(8) 0.0021(6) 0.3441(5) 0.0302(18) Uani 1 1 d . . .
H20A H 0.2529 -0.0186 0.4020 0.036 Uiso 1 1 calc R . .
C2 C 0.0854(8) 0.1981(6) -0.0614(5) 0.0289(18) Uani 1 1 d . . .
H2A H 0.0552 0.1213 -0.0922 0.035 Uiso 1 1 calc R . .
C21 C 0.4356(8) 0.0217(7) 0.3328(6) 0.039(2) Uani 1 1 d . . .
H21A H 0.4857 -0.0443 0.3357 0.059 Uiso 1 1 calc R . .
H21B H 0.4783 0.0818 0.3796 0.059 Uiso 1 1 calc R . .
H21C H 0.4528 0.0403 0.2759 0.059 Uiso 1 1 calc R . .
C5 C 0.3914(8) 0.1181(6) -0.0474(5) 0.0339(19) Uani 1 1 d . . .
H5A H 0.4595 0.0981 -0.0023 0.041 Uiso 1 1 calc R . .
C22 C -0.1198(8) 0.1889(7) 0.3322(6) 0.038(2) Uani 1 1 d . . .
H22A H -0.2289 0.1670 0.3197 0.058 Uiso 1 1 calc R . .
H22B H -0.0797 0.2250 0.2868 0.058 Uiso 1 1 calc R . .
H22C H -0.1060 0.2392 0.3894 0.058 Uiso 1 1 calc R . .
C15 C 0.1631(9) 0.4956(6) 0.6049(5) 0.040(2) Uani 1 1 d . . .
H15A H 0.0781 0.5409 0.6217 0.061 Uiso 1 1 calc R . .
H15B H 0.2342 0.5315 0.5705 0.061 Uiso 1 1 calc R . .
H15C H 0.2168 0.4851 0.6576 0.061 Uiso 1 1 calc R . .
C17 C 0.4070(8) 0.3097(6) 0.5850(5) 0.0287(18) Uani 1 1 d . . .
H17A H 0.4491 0.3872 0.6035 0.034 Uiso 1 1 calc R . .
C14 C 0.1015(8) 0.3858(6) 0.5503(5) 0.0348(19) Uani 1 1 d . . .
H14A H 0.0412 0.4018 0.5003 0.042 Uiso 1 1 calc R . .
C9 C 0.6147(9) 0.4590(7) 0.1188(6) 0.048(2) Uani 1 1 d . . .
H9A H 0.7265 0.4608 0.1231 0.072 Uiso 1 1 calc R . .
H9B H 0.5835 0.5335 0.1319 0.072 Uiso 1 1 calc R . .
H9C H 0.5784 0.4225 0.0595 0.072 Uiso 1 1 calc R . .
C11 C 0.2428(8) 0.4850(6) 0.1933(5) 0.0298(18) Uani 1 1 d . . .
H11A H 0.2818 0.5253 0.2527 0.036 Uiso 1 1 calc R . .
C19 C 0.1960(9) -0.0969(6) 0.2745(5) 0.038(2) Uani 1 1 d . . .
H19A H 0.2576 -0.1587 0.2740 0.058 Uiso 1 1 calc R . .
H19B H 0.1965 -0.0786 0.2167 0.058 Uiso 1 1 calc R . .
H19C H 0.0907 -0.1164 0.2885 0.058 Uiso 1 1 calc R . .
C13 C -0.0125(9) 0.3239(7) 0.5999(6) 0.046(2) Uani 1 1 d . . .
H13A H -0.1006 0.3666 0.6153 0.069 Uiso 1 1 calc R . .
H13B H 0.0380 0.3127 0.6533 0.069 Uiso 1 1 calc R . .
H13C H -0.0472 0.2533 0.5624 0.069 Uiso 1 1 calc R . .
C4 C 0.4959(9) 0.1849(7) -0.0964(6) 0.047(2) Uani 1 1 d . . .
H4A H 0.5869 0.1463 -0.1138 0.071 Uiso 1 1 calc R . .
H4B H 0.5268 0.2558 -0.0582 0.071 Uiso 1 1 calc R . .
H4C H 0.4410 0.1956 -0.1487 0.071 Uiso 1 1 calc R . .
C1 C -0.0537(9) 0.2427(8) -0.0137(6) 0.048(2) Uani 1 1 d . . .
H1A H -0.1422 0.2307 -0.0549 0.072 Uiso 1 1 calc R . .
H1B H -0.0327 0.3209 0.0104 0.072 Uiso 1 1 calc R . .
H1C H -0.0757 0.2053 0.0340 0.072 Uiso 1 1 calc R . .
C7 C 0.6308(8) 0.2959(7) 0.1805(7) 0.048(2) Uani 1 1 d . . .
H7A H 0.7381 0.3167 0.1992 0.072 Uiso 1 1 calc R . .
H7B H 0.6252 0.2521 0.1206 0.072 Uiso 1 1 calc R . .
H7C H 0.5830 0.2534 0.2198 0.072 Uiso 1 1 calc R . .
C18 C 0.3478(10) 0.2726(7) 0.6670(5) 0.042(2) Uani 1 1 d . . .
H18A H 0.4326 0.2783 0.7100 0.063 Uiso 1 1 calc R . .
H18B H 0.3047 0.1968 0.6505 0.063 Uiso 1 1 calc R . .
H18C H 0.2686 0.3189 0.6928 0.063 Uiso 1 1 calc R . .
C6 C 0.3292(9) 0.0101(7) -0.1056(5) 0.042(2) Uani 1 1 d . . .
H6A H 0.4143 -0.0341 -0.1252 0.063 Uiso 1 1 calc R . .
H6B H 0.2736 0.0238 -0.1567 0.063 Uiso 1 1 calc R . .
H6C H 0.2598 -0.0289 -0.0725 0.063 Uiso 1 1 calc R . .
C3 C 0.1319(10) 0.2608(8) -0.1307(6) 0.051(2) Uani 1 1 d . . .
H3A H 0.0440 0.2608 -0.1703 0.077 Uiso 1 1 calc R . .
H3B H 0.2150 0.2263 -0.1640 0.077 Uiso 1 1 calc R . .
H3C H 0.1668 0.3359 -0.1024 0.077 Uiso 1 1 calc R . .
C16 C 0.5365(9) 0.2426(8) 0.5466(6) 0.054(3) Uani 1 1 d . . .
H16A H 0.6234 0.2556 0.5889 0.081 Uiso 1 1 calc R . .
H16B H 0.5683 0.2638 0.4926 0.081 Uiso 1 1 calc R . .
H16C H 0.5011 0.1651 0.5337 0.081 Uiso 1 1 calc R . .
C12 C 0.0725(9) 0.4592(7) 0.1981(7) 0.053(3) Uani 1 1 d . . .
H12A H 0.0225 0.5270 0.2148 0.079 Uiso 1 1 calc R . .
H12B H 0.0536 0.4150 0.2419 0.079 Uiso 1 1 calc R . .
H12C H 0.0311 0.4187 0.1408 0.079 Uiso 1 1 calc R . .
C10 C 0.2705(13) 0.5591(9) 0.1316(8) 0.079(4) Uani 1 1 d . . .
H10A H 0.2074 0.6207 0.1469 0.119 Uiso 1 1 calc R . .
H10B H 0.2435 0.5193 0.0717 0.119 Uiso 1 1 calc R . .
H10C H 0.3787 0.5859 0.1358 0.119 Uiso 1 1 calc R . .

loop_
_atom_site_aniso_label
_atom_site_aniso_U_11
_atom_site_aniso_U_22
_atom_site_aniso_U_33
_atom_site_aniso_U_23
_atom_site_aniso_U_13
_atom_site_aniso_U_12
Pt1 0.02608(16) 0.02094(17) 0.01568(16) 0.00447(11) 0.00013(10) -0.00633(11)
Te1 0.0517(3) 0.0237(3) 0.0175(3) 0.0047(2) -0.0007(2) -0.0147(2)
Te2 0.0692(4) 0.0338(3) 0.0175(3) 0.0066(3) -0.0029(3) -0.0298(3)
P2 0.0208(10) 0.0193(10) 0.0187(10) 0.0056(8) 0.0006(7) -0.0045(7)
P1 0.0241(10) 0.0219(11) 0.0172(10) 0.0045(8) 0.0002(7) -0.0037(8)
P4 0.0226(10) 0.0210(11) 0.0173(10) 0.0076(8) -0.0002(7) -0.0046(7)
P3 0.0266(10) 0.0242(11) 0.0166(10) 0.0043(9) -0.0021(8) -0.0078(8)
N2 0.024(3) 0.024(3) 0.020(3) 0.001(3) 0.000(2) -0.008(2)
N1 0.028(3) 0.026(4) 0.016(3) 0.002(3) 0.001(2) -0.007(3)
C8 0.021(4) 0.031(5) 0.023(4) 0.009(4) -0.003(3) -0.008(3)
C24 0.021(4) 0.041(5) 0.032(4) 0.015(4) 0.005(3) -0.007(3)
C23 0.026(4) 0.022(4) 0.030(4) 0.010(3) -0.005(3) -0.007(3)
C20 0.039(5) 0.025(4) 0.025(4) 0.004(4) -0.002(3) -0.002(3)
C2 0.029(4) 0.031(5) 0.028(4) 0.011(4) -0.002(3) 0.000(3)
C21 0.035(5) 0.039(5) 0.040(5) -0.001(4) 0.001(4) 0.008(4)
C5 0.030(4) 0.035(5) 0.033(5) -0.004(4) 0.005(3) 0.004(3)
C22 0.025(4) 0.045(5) 0.049(6) 0.021(4) -0.003(4) 0.001(4)
C15 0.056(5) 0.025(5) 0.035(5) -0.005(4) 0.000(4) 0.003(4)
C17 0.031(4) 0.030(5) 0.020(4) 0.003(4) -0.009(3) -0.013(3)
C14 0.030(4) 0.034(5) 0.038(5) 0.004(4) -0.002(4) 0.005(3)
C9 0.027(5) 0.059(6) 0.063(6) 0.030(5) 0.002(4) -0.014(4)
C11 0.044(5) 0.020(4) 0.025(4) 0.002(3) 0.005(3) 0.003(3)
C19 0.051(5) 0.029(5) 0.032(5) -0.002(4) -0.001(4) 0.004(4)
C13 0.033(5) 0.044(6) 0.049(6) -0.016(5) 0.012(4) -0.003(4)
C4 0.041(5) 0.049(6) 0.048(6) 0.002(5) 0.016(4) -0.002(4)
C1 0.034(5) 0.061(6) 0.049(6) 0.010(5) -0.004(4) 0.009(4)
C7 0.024(4) 0.041(5) 0.081(7) 0.024(5) -0.008(4) -0.005(4)
C18 0.060(6) 0.041(5) 0.028(5) 0.019(4) -0.011(4) -0.003(4)
C6 0.038(5) 0.043(5) 0.037(5) -0.007(4) 0.007(4) 0.003(4)
C3 0.047(5) 0.070(7) 0.044(6) 0.036(5) -0.013(4) -0.008(5)
C16 0.033(5) 0.086(8) 0.044(6) 0.018(5) -0.007(4) 0.007(5)
C12 0.036(5) 0.045(6) 0.070(7) -0.009(5) 0.011(4) 0.010(4)
C10 0.092(8) 0.070(8) 0.102(10) 0.060(7) 0.046(7) 0.044(6)

loop_
_atom_type_symbol
_atom_type_description
_atom_type_scat_dispersion_real
_atom_type_scat_dispersion_imag
_atom_type_scat_source
C C 0.0033 0.0016 'International Tables Vol C Tables 4.2.6.8 and 6.1.1.4'
H H 0.0000 0.0000 'International Tables Vol C Tables 4.2.6.8 and 6.1.1.4'
N N 0.0061 0.0033 'International Tables Vol C Tables 4.2.6.8 and 6.1.1.4'
P P 0.1023 0.0942 'International Tables Vol C Tables 4.2.6.8 and 6.1.1.4'
Te Te -0.5308 1.6751 'International Tables Vol C Tables 4.2.6.8 and 6.1.1.4'
Pt Pt -1.7033 8.3905 'International Tables Vol C Tables 4.2.6.8 and 6.1.1.4'

loop_
_geom_angle_atom_site_label_1
_geom_angle_atom_site_label_2
_geom_angle_atom_site_label_3
_geom_angle
_geom_angle_site_symmetry_1
_geom_angle_site_symmetry_3
_geom_angle_publ_flag
P2 Pt1 P4 177.64(7) . . ?
P2 Pt1 Te1 90.78(5) . . ?
P4 Pt1 Te1 90.51(5) . . ?
P2 Pt1 Te2 87.56(5) . . ?
P4 Pt1 Te2 91.17(5) . . ?
Te1 Pt1 Te2 178.23(2) . . ?
P1 Te1 Pt1 95.50(5) . . ?
P3 Te2 Pt1 95.11(5) . . ?
N1 P2 C11 105.0(3) . . ?
N1 P2 C8 105.2(3) . . ?
C11 P2 C8 106.1(3) . . ?
N1 P2 Pt1 118.3(2) . . ?
C11 P2 Pt1 110.4(2) . . ?
C8 P2 Pt1 111.0(2) . . ?
N1 P1 C2 111.3(3) . . ?
N1 P1 C5 111.8(3) . . ?
C2 P1 C5 107.7(4) . . ?
N1 P1 Te1 110.5(2) . . ?
C2 P1 Te1 109.7(2) . . ?
C5 P1 Te1 105.8(3) . . ?
N2 P4 C20 101.5(3) . . ?
N2 P4 C23 104.7(3) . . ?
C20 P4 C23 105.3(3) . . ?
N2 P4 Pt1 116.9(2) . . ?
C20 P4 Pt1 116.0(3) . . ?
C23 P4 Pt1 111.1(2) . . ?
N2 P3 C17 112.8(3) . . ?
N2 P3 C14 111.7(3) . . ?
C17 P3 C14 108.3(4) . . ?
N2 P3 Te2 110.4(2) . . ?
C17 P3 Te2 107.6(2) . . ?
C14 P3 Te2 105.7(3) . . ?
P3 N2 P4 125.4(4) . . ?
P1 N1 P2 124.6(4) . . ?
C9 C8 C7 109.1(7) . . ?
C9 C8 P2 115.2(5) . . ?
C7 C8 P2 108.6(5) . . ?
C22 C23 C24 110.9(6) . . ?
C22 C23 P4 109.4(5) . . ?
C24 C23 P4 113.1(5) . . ?
C21 C20 C19 110.4(6) . . ?
C21 C20 P4 109.9(5) . . ?
C19 C20 P4 117.0(5) . . ?
C3 C2 C1 111.1(7) . . ?
C3 C2 P1 111.4(5) . . ?
C1 C2 P1 111.8(5) . . ?
C6 C5 C4 112.1(7) . . ?
C6 C5 P1 114.2(5) . . ?
C4 C5 P1 114.0(6) . . ?
C16 C17 C18 110.4(7) . . ?
C16 C17 P3 110.0(5) . . ?
C18 C17 P3 112.7(5) . . ?
C15 C14 C13 112.7(7) . . ?
C15 C14 P3 112.6(5) . . ?
C13 C14 P3 113.2(5) . . ?
C10 C11 C12 109.2(8) . . ?
C10 C11 P2 114.8(6) . . ?
C12 C11 P2 109.8(5) . . ?

loop_
_geom_bond_atom_site_label_1
_geom_bond_atom_site_label_2
_geom_bond_distance
_geom_bond_site_symmetry_2
_geom_bond_publ_flag
Pt1 P2 2.343(2) . ?
Pt1 P4 2.3444(19) . ?
Pt1 Te1 2.5795(12) . ?
Pt1 Te2 2.5827(12) . ?
Te1 P1 2.452(2) . ?
Te2 P3 2.441(2) . ?
P2 N1 1.633(6) . ?
P2 C11 1.844(7) . ?
P2 C8 1.855(6) . ?
P1 N1 1.585(6) . ?
P1 C2 1.830(7) . ?
P1 C5 1.836(7) . ?
P4 N2 1.643(6) . ?
P4 C20 1.844(7) . ?
P4 C23 1.848(7) . ?
P3 N2 1.576(6) . ?
P3 C17 1.840(7) . ?
P3 C14 1.851(7) . ?
C8 C9 1.503(10) . ?
C8 C7 1.522(10) . ?
C24 C23 1.535(9) . ?
C23 C22 1.510(10) . ?
C20 C21 1.527(10) . ?
C20 C19 1.545(10) . ?
C2 C3 1.518(11) . ?
C2 C1 1.526(10) . ?
C5 C6 1.525(10) . ?
C5 C4 1.527(11) . ?
C15 C14 1.519(10) . ?
C17 C16 1.526(11) . ?
C17 C18 1.545(10) . ?
C14 C13 1.545(11) . ?
C11 C10 1.492(12) . ?
C11 C12 1.513(10) . ?
